data_7207533
loop_
_publ_author_name
'Moragues-Bartolome, Alaina M.'
'Jones, William'
'Cruz-Cabeza, Aurora J.'

_publ_section_title
;
 Synthon preferences in cocrystals of cis-carboxamides:carboxylic acids
;
_journal_issue 7
_journal_name_full CrystEngComm
_journal_page_first 2552
_journal_paper_doi 10.1039/c2ce06241k
_journal_volume 14
_journal_year 2012
_chemical_formula_moiety 'C7 H5 N O4, C4 H7 N O'
_chemical_formula_sum 'C11 H12 N2 O5'
_chemical_formula_weight 252.23
_chemical_name_systematic
;
?
;
_space_group_IT_number 14
_symmetry_cell_setting monoclinic
_symmetry_space_group_name_Hall '-P 2ybc'
_symmetry_space_group_name_H-M 'P 1 21/c 1'
_atom_sites_solution_hydrogens geom
_atom_sites_solution_primary direct
_atom_sites_solution_secondary difmap
_audit_creation_method SHELXL-97
_cell_angle_alpha 90.00
_cell_angle_beta 94.571(2)
_cell_angle_gamma 90.00
_cell_formula_units_Z 4
_cell_length_a 5.8384(2)
_cell_length_b 9.1212(3)
_cell_length_c 22.1209(7)
_cell_measurement_reflns_used 5377
_cell_measurement_temperature 180(2)
_cell_measurement_theta_max 27.48
_cell_measurement_theta_min 1.00
_cell_volume 1174.26(7)
_computing_cell_refinement 'HKL Scalepack (Otwinowski & Minor 1997)'
_computing_data_collection 'Collect (Nonius B.V. 1998)'
_computing_data_reduction
;
HKL Denzo and Scalepack (Otwinowski & Minor 1997)
;
_computing_publication_material 'SHELXL-97 (Sheldrick 1997)'
_computing_structure_refinement 'SHELXL-97 (Sheldrick 1997)'
_computing_structure_solution 'SIR-92 (Altomare et al. 1994)'
_diffrn_ambient_temperature 180(2)
_diffrn_measured_fraction_theta_full 0.996
_diffrn_measured_fraction_theta_max 0.996
_diffrn_measurement_device_type 'Nonius Kappa CCD'
_diffrn_measurement_method 'Thin slice \w and \f scans'
_diffrn_radiation_source 'fine-focus sealed tube'
_diffrn_radiation_type MoK\a
_diffrn_radiation_wavelength 0.71073
_diffrn_reflns_av_R_equivalents 0.0362
_diffrn_reflns_av_sigmaI/netI 0.0431
_diffrn_reflns_limit_h_max 7
_diffrn_reflns_limit_h_min -7
_diffrn_reflns_limit_k_max 11
_diffrn_reflns_limit_k_min -8
_diffrn_reflns_limit_l_max 28
_diffrn_reflns_limit_l_min -28
_diffrn_reflns_number 8336
_diffrn_reflns_theta_full 27.49
_diffrn_reflns_theta_max 27.49
_diffrn_reflns_theta_min 3.56
_exptl_absorpt_coefficient_mu 0.114
_exptl_absorpt_correction_T_max 0.999
_exptl_absorpt_correction_T_min 0.908
_exptl_absorpt_correction_type multi-scan
_exptl_absorpt_process_details
;
multi-scan from symmetry-related measurements
Sortav (Blessing 1995)
;
_exptl_crystal_colour colourless
_exptl_crystal_density_diffrn 1.427
_exptl_crystal_density_method 'not measured'
_exptl_crystal_description block
_exptl_crystal_F_000 528
_exptl_crystal_size_max 0.23
_exptl_crystal_size_mid 0.12
_exptl_crystal_size_min 0.02
_refine_diff_density_max 0.312
_refine_diff_density_min -0.249
_refine_diff_density_rms 0.046
_refine_ls_extinction_method none
_refine_ls_goodness_of_fit_ref 1.032
_refine_ls_hydrogen_treatment mixed
_refine_ls_matrix_type full
_refine_ls_number_parameters 166
_refine_ls_number_reflns 2683
_refine_ls_number_restraints 0
_refine_ls_restrained_S_all 1.032
_refine_ls_R_factor_all 0.0868
_refine_ls_R_factor_gt 0.0544
_refine_ls_shift/su_max 0.000
_refine_ls_shift/su_mean 0.000
_refine_ls_structure_factor_coef Fsqd
_refine_ls_weighting_details 'calc w=1/[\s^2^(Fo^2^)+(0.0678P)^2^+0.4329P] where P=(Fo^2^+2Fc^2^)/3'
_refine_ls_weighting_scheme calc
_refine_ls_wR_factor_gt 0.1335
_refine_ls_wR_factor_ref 0.1532
_reflns_number_gt 1816
_reflns_number_total 2683
_reflns_threshold_expression >2sigma(I)
_cod_data_source_file c2ce06241k.txt
_cod_data_source_block 1h
_cod_original_sg_symbol_H-M P2(1)/c
_cod_database_code 7207533

loop_
_symmetry_equiv_pos_as_xyz
'x, y, z'
'-x, y+1/2, -z+1/2'
'-x, -y, -z'
'x, -y-1/2, z-1/2'

loop_
_atom_site_label
_atom_site_type_symbol
_atom_site_fract_x
_atom_site_fract_y
_atom_site_fract_z
_atom_site_U_iso_or_equiv
_atom_site_adp_type
_atom_site_occupancy
_atom_site_symmetry_multiplicity
_atom_site_calc_flag
_atom_site_refinement_flags
C1 C 0.0710(3) 0.7142(2) 0.30450(9) 0.0412(5) Uani 1 1 d .
C2 C -0.0309(4) 0.8248(3) 0.25978(11) 0.0598(7) Uani 1 1 d .
H2A H -0.1913 0.7987 0.2461 0.072 Uiso 1 1 calc R
H2B H -0.0291 0.9240 0.2780 0.072 Uiso 1 1 calc R
C3 C 0.1170(6) 0.8191(3) 0.20881(12) 0.0843(10) Uani 1 1 d .
H3A H 0.1793 0.9178 0.2012 0.101 Uiso 1 1 calc R
H3B H 0.0270 0.7857 0.1715 0.101 Uiso 1 1 calc R
C4 C 0.3074(4) 0.7153(3) 0.22505(11) 0.0660(7) Uani 1 1 d .
H4A H 0.3100 0.6356 0.1947 0.079 Uiso 1 1 calc R
H4B H 0.4574 0.7665 0.2277 0.079 Uiso 1 1 calc R
N5 N 0.2576(3) 0.65806(19) 0.28372(8) 0.0447(4) Uani 1 1 d .
H5 H 0.3437 0.5920 0.3036 0.054 Uiso 1 1 calc R
O6 O -0.0063(3) 0.68249(17) 0.35382(7) 0.0532(4) Uani 1 1 d .
C7 C 0.4372(3) 0.3202(2) 0.46604(8) 0.0354(4) Uani 1 1 d .
C8 C 0.6407(3) 0.2469(2) 0.45831(9) 0.0397(5) Uani 1 1 d .
H8 H 0.7157 0.2610 0.4222 0.048 Uiso 1 1 calc R
C9 C 0.7352(4) 0.1536(2) 0.50267(9) 0.0407(5) Uani 1 1 d .
H9 H 0.8751 0.1035 0.4977 0.049 Uiso 1 1 calc R
C10 C 0.6208(3) 0.1352(2) 0.55453(8) 0.0373(4) Uani 1 1 d .
C11 C 0.4190(3) 0.2072(2) 0.56384(9) 0.0407(5) Uani 1 1 d .
H11 H 0.3448 0.1927 0.6001 0.049 Uiso 1 1 calc R
C12 C 0.3271(3) 0.3011(2) 0.51911(9) 0.0401(5) Uani 1 1 d .
H12 H 0.1889 0.3525 0.5246 0.048 Uiso 1 1 calc R
C13 C 0.3420(3) 0.4203(2) 0.41671(8) 0.0376(4) Uani 1 1 d .
O14 O 0.1553(2) 0.49074(17) 0.42990(6) 0.0462(4) Uani 1 1 d .
H14 H 0.104(4) 0.556(3) 0.3978(11) 0.055 Uiso 1 1 d .
O15 O 0.4308(2) 0.43413(17) 0.36923(6) 0.0494(4) Uani 1 1 d .
N16 N 0.7196(3) 0.03391(19) 0.60170(7) 0.0443(4) Uani 1 1 d .
O17 O 0.8976(3) -0.03069(19) 0.59258(7) 0.0613(5) Uani 1 1 d .
O18 O 0.6191(3) 0.01871(18) 0.64763(7) 0.0563(4) Uani 1 1 d .

loop_
_atom_site_aniso_label
_atom_site_aniso_U_11
_atom_site_aniso_U_22
_atom_site_aniso_U_33
_atom_site_aniso_U_23
_atom_site_aniso_U_13
_atom_site_aniso_U_12
C1 0.0402(11) 0.0393(10) 0.0440(11) -0.0031(9) 0.0018(8) -0.0005(9)
C2 0.0464(13) 0.0714(17) 0.0612(15) 0.0174(12) 0.0011(11) 0.0108(12)
C3 0.117(3) 0.083(2) 0.0552(15) 0.0206(14) 0.0247(16) 0.0449(19)
C4 0.0580(15) 0.0785(18) 0.0640(15) 0.0253(14) 0.0201(12) 0.0099(14)
N5 0.0464(10) 0.0435(10) 0.0448(9) 0.0037(8) 0.0076(8) 0.0079(8)
O6 0.0533(9) 0.0582(10) 0.0495(9) 0.0051(7) 0.0135(7) 0.0158(8)
C7 0.0368(10) 0.0351(10) 0.0347(10) -0.0070(8) 0.0045(8) -0.0040(8)
C8 0.0427(11) 0.0411(11) 0.0368(10) -0.0031(8) 0.0130(8) 0.0000(9)
C9 0.0408(11) 0.0400(11) 0.0422(11) -0.0032(9) 0.0087(8) 0.0030(9)
C10 0.0426(11) 0.0332(10) 0.0359(10) -0.0024(8) 0.0028(8) -0.0044(8)
C11 0.0442(11) 0.0437(11) 0.0354(10) -0.0021(9) 0.0108(8) -0.0047(9)
C12 0.0362(10) 0.0441(12) 0.0408(10) -0.0069(9) 0.0092(8) -0.0007(9)
C13 0.0376(10) 0.0386(11) 0.0368(10) -0.0062(8) 0.0040(8) -0.0018(9)
O14 0.0439(8) 0.0553(9) 0.0401(8) 0.0024(7) 0.0079(6) 0.0119(7)
O15 0.0548(9) 0.0560(10) 0.0389(8) 0.0049(7) 0.0130(6) 0.0146(7)
N16 0.0564(11) 0.0373(9) 0.0393(9) -0.0002(7) 0.0049(8) -0.0035(8)
O17 0.0704(11) 0.0589(10) 0.0550(10) 0.0077(8) 0.0079(8) 0.0216(9)
O18 0.0678(11) 0.0583(10) 0.0441(8) 0.0099(7) 0.0124(7) -0.0050(8)

loop_
_atom_type_symbol
_atom_type_description
_atom_type_scat_dispersion_real
_atom_type_scat_dispersion_imag
_atom_type_scat_source
C C 0.0033 0.0016 'International Tables Vol C Tables 4.2.6.8 and 6.1.1.4'
H H 0.0000 0.0000 'International Tables Vol C Tables 4.2.6.8 and 6.1.1.4'
N N 0.0061 0.0033 'International Tables Vol C Tables 4.2.6.8 and 6.1.1.4'
O O 0.0106 0.0060 'International Tables Vol C Tables 4.2.6.8 and 6.1.1.4'

loop_
_geom_angle_atom_site_label_1
_geom_angle_atom_site_label_2
_geom_angle_atom_site_label_3
_geom_angle
O6 C1 N5 125.52(19)
O6 C1 C2 125.42(19)
N5 C1 C2 109.04(18)
C3 C2 C1 104.7(2)
C3 C2 H2A 110.8
C1 C2 H2A 110.8
C3 C2 H2B 110.8
C1 C2 H2B 110.8
H2A C2 H2B 108.9
C2 C3 C4 108.1(2)
C2 C3 H3A 110.1
C4 C3 H3A 110.1
C2 C3 H3B 110.1
C4 C3 H3B 110.1
H3A C3 H3B 108.4
N5 C4 C3 104.31(19)
N5 C4 H4A 110.9
C3 C4 H4A 110.9
N5 C4 H4B 110.9
C3 C4 H4B 110.9
H4A C4 H4B 108.9
C1 N5 C4 113.71(19)
C1 N5 H5 123.1
C4 N5 H5 123.1
C8 C7 C12 120.08(18)
C8 C7 C13 118.49(16)
C12 C7 C13 121.43(17)
C9 C8 C7 120.52(18)
C9 C8 H8 119.7
C7 C8 H8 119.7
C8 C9 C10 118.20(18)
C8 C9 H9 120.9
C10 C9 H9 120.9
C11 C10 C9 122.74(19)
C11 C10 N16 118.89(17)
C9 C10 N16 118.37(18)
C10 C11 C12 118.36(18)
C10 C11 H11 120.8
C12 C11 H11 120.8
C11 C12 C7 120.10(18)
C11 C12 H12 120.0
C7 C12 H12 120.0
O15 C13 O14 123.98(19)
O15 C13 C7 122.32(17)
O14 C13 C7 113.71(16)
C13 O14 H14 110.8(14)
O18 N16 O17 123.54(18)
O18 N16 C10 118.21(18)
O17 N16 C10 118.25(17)

loop_
_geom_bond_atom_site_label_1
_geom_bond_atom_site_label_2
_geom_bond_distance
C1 O6 1.248(2)
C1 N5 1.319(3)
C1 C2 1.502(3)
C2 C3 1.475(3)
C2 H2A 0.9900
C2 H2B 0.9900
C3 C4 1.482(4)
C3 H3A 0.9900
C3 H3B 0.9900
C4 N5 1.450(3)
C4 H4A 0.9900
C4 H4B 0.9900
N5 H5 0.8800
C7 C8 1.385(3)
C7 C12 1.394(3)
C7 C13 1.496(3)
C8 C9 1.380(3)
C8 H8 0.9500
C9 C10 1.383(3)
C9 H9 0.9500
C10 C11 1.379(3)
C10 N16 1.476(3)
C11 C12 1.384(3)
C11 H11 0.9500
C12 H12 0.9500
C13 O15 1.214(2)
C13 O14 1.317(2)
O14 H14 0.96(3)
N16 O18 1.221(2)
N16 O17 1.225(2)

loop_
_geom_torsion_atom_site_label_1
_geom_torsion_atom_site_label_2
_geom_torsion_atom_site_label_3
_geom_torsion_atom_site_label_4
_geom_torsion
O6 C1 C2 C3 -178.4(2)
N5 C1 C2 C3 2.7(3)
C1 C2 C3 C4 -3.4(3)
C2 C3 C4 N5 2.9(3)
O6 C1 N5 C4 -179.9(2)
C2 C1 N5 C4 -1.0(3)
C3 C4 N5 C1 -1.2(3)
C12 C7 C8 C9 0.5(3)
C13 C7 C8 C9 179.88(18)
C7 C8 C9 C10 0.3(3)
C8 C9 C10 C11 -0.8(3)
C8 C9 C10 N16 179.16(17)
C9 C10 C11 C12 0.4(3)
N16 C10 C11 C12 -179.56(17)
C10 C11 C12 C7 0.5(3)
C8 C7 C12 C11 -0.9(3)
C13 C7 C12 C11 179.72(18)
C8 C7 C13 O15 3.5(3)
C12 C7 C13 O15 -177.16(19)
C8 C7 C13 O14 -176.45(17)
C12 C7 C13 O14 2.9(3)
C11 C10 N16 O18 -0.6(3)
C9 C10 N16 O18 179.43(18)
C11 C10 N16 O17 179.18(18)
C9 C10 N16 O17 -0.8(3)
